data_7000089
loop_
_publ_author_name
'Cui, Xiuling'
'Delgado, Rita'
'Carapu\,ca, Helena M'
'Drew, Michael G. B.'
'F\'elix, V\'itor'

_publ_section_title
;
 Carboxylate anions binding and sensing by a novel tetraazamacrocycle
 containing ferrocene as receptor.
;
_journal_issue 20
_journal_name_full 'Dalton transactions (Cambridge, England : 2003)'
_journal_page_first 3297
_journal_page_last 3306
_journal_paper_doi 10.1039/b506572k
_journal_year 2005
_chemical_formula_sum 'C40 H46 F12 Fe2 N4 P2'
_chemical_formula_weight 984.45
_chemical_name_systematic
; 
 ? 
;
_space_group_IT_number 15
_symmetry_cell_setting monoclinic
_symmetry_space_group_name_Hall '-C 2yc'
_symmetry_space_group_name_H-M 'C 1 2/c 1'
_atom_sites_solution_hydrogens geom
_atom_sites_solution_primary direct
_atom_sites_solution_secondary difmap
_audit_creation_method SHELXL-97
_cell_angle_alpha 90.00
_cell_angle_beta 112.560(10)
_cell_angle_gamma 90.00
_cell_formula_units_Z 4
_cell_length_a 25.253(28)
_cell_length_b 17.104(19)
_cell_length_c 10.541(13)
_cell_measurement_reflns_used all
_cell_measurement_temperature 293(2)
_cell_volume 4205(8)
_computing_cell_refinement XDS
_computing_data_collection 'XDS (Kabsch, 1991)'
_computing_data_reduction XDS
_computing_molecular_graphics PLATON(Spek,1994)
_computing_structure_refinement 'SHELXL-93 (Sheldrick, 1993)'
_computing_structure_solution 'SHELXS-86 (Sheldrick, 1990)'
_diffrn_ambient_temperature 293(2)
_diffrn_measurement_device 'Marresearch Image Plate'
_diffrn_measurement_method '95 frames at 2^o intervals, counting time 2 min.'
_diffrn_radiation_monochromator graphite
_diffrn_radiation_source 'fine-focus sealed tube'
_diffrn_radiation_type MoK\a
_diffrn_radiation_wavelength 0.71073
_diffrn_reflns_av_R_equivalents 0.2158
_diffrn_reflns_av_sigmaI/netI 0.2725
_diffrn_reflns_limit_h_max 29
_diffrn_reflns_limit_h_min -30
_diffrn_reflns_limit_k_max 20
_diffrn_reflns_limit_k_min -20
_diffrn_reflns_limit_l_max 12
_diffrn_reflns_limit_l_min -12
_diffrn_reflns_number 8665
_diffrn_reflns_theta_max 25.83
_diffrn_reflns_theta_min 2.27
_exptl_absorpt_coefficient_mu 0.855
_exptl_absorpt_correction_T_max 1.000
_exptl_absorpt_correction_T_min 0.773
_exptl_absorpt_correction_type empirical
_exptl_absorpt_process_details 'Walker et al., Acta Cryst 1983 A39 158'
_exptl_crystal_colour yellow
_exptl_crystal_density_diffrn 1.555
_exptl_crystal_density_method 'not measured'
_exptl_crystal_description needle
_exptl_crystal_F_000 2016
_exptl_crystal_size_max 0.30
_exptl_crystal_size_mid 0.05
_exptl_crystal_size_min 0.05
_refine_diff_density_max 0.791
_refine_diff_density_min -0.790
_refine_diff_density_rms 0.153
_refine_ls_extinction_coef 0.00024(13)
_refine_ls_extinction_expression Fc^*^=kFc[1+0.001xFc^2^\l^3^/sin(2\q)]^-1/4^
_refine_ls_extinction_method SHELXL
_refine_ls_goodness_of_fit_ref 1.035
_refine_ls_hydrogen_treatment mixed
_refine_ls_matrix_type full
_refine_ls_number_parameters 281
_refine_ls_number_reflns 3465
_refine_ls_number_restraints 23
_refine_ls_restrained_S_all 1.031
_refine_ls_R_factor_all 0.2017
_refine_ls_R_factor_gt 0.1163
_refine_ls_shift/su_max 0.000
_refine_ls_shift/su_mean 0.000
_refine_ls_structure_factor_coef Fsqd
_refine_ls_weighting_details
;
  w=1/[\s^2^(Fo^2^)+(0.0533P)^2^+94.3643P] where P=(Fo^2^+2Fc^2^)/3 
;
_refine_ls_weighting_scheme calc
_refine_ls_wR_factor_gt 0.2067
_refine_ls_wR_factor_ref 0.2413
_reflns_number_gt 1795
_reflns_number_total 3465
_reflns_threshold_expression >2sigma(I)
_cod_data_source_file b506572k.txt
_cod_data_source_block Compound_1
_cod_original_sg_symbol_H-M C2/c
_cod_database_code 7000089

loop_
_symmetry_equiv_pos_as_xyz
'x, y, z'
'x, -y, z+1/2'
'x+1/2, y+1/2, z'
'x+1/2, -y+1/2, z+1/2'
'-x, -y, -z'
'-x, y, -z-1/2'
'-x+1/2, -y+1/2, -z'
'-x+1/2, y+1/2, -z-1/2'

loop_
_atom_site_label
_atom_site_type_symbol
_atom_site_fract_x
_atom_site_fract_y
_atom_site_fract_z
_atom_site_U_iso_or_equiv
_atom_site_adp_type
_atom_site_occupancy
_atom_site_calc_flag
_atom_site_refinement_flags
_atom_site_disorder_assembly
_atom_site_disorder_group
Fe Fe 0.08564(7) 0.37383(10) -0.49951(16) 0.0176(5) Uani 1 d . . .
C11 C 0.3694(5) 0.0224(7) 0.4308(12) 0.025(3) Uani 1 d . . .
H11 H 0.3571 0.0008 0.3432 0.030 Uiso 1 calc R . .
C12 C 0.3384(5) 0.0774(7) 0.4816(12) 0.025(3) Uani 1 d . . .
C13 C 0.3729(6) 0.0914(8) 0.6214(13) 0.037(4) Uani 1 d . . .
H13 H 0.3629 0.1230 0.6804 0.044 Uiso 1 calc R . .
C14 C 0.4239(6) 0.0508(8) 0.6568(13) 0.037(4) Uani 1 d . . .
H14 H 0.4543 0.0513 0.7418 0.044 Uiso 1 calc R . .
C15 C 0.4212(5) 0.0085(7) 0.5401(14) 0.036(4) Uani 1 d . . .
H15 H 0.4500 -0.0241 0.5364 0.043 Uiso 1 calc R . .
C16 C 0.2784(5) 0.1081(7) 0.4006(11) 0.022(3) Uani 1 d U . .
H16A H 0.2764 0.1635 0.4182 0.026 Uiso 1 calc R . .
H16B H 0.2688 0.1010 0.3030 0.026 Uiso 1 calc R . .
N17 N 0.2370(4) 0.0638(6) 0.4444(9) 0.020(2) Uani 1 d U . .
H17 H 0.240(5) 0.011(7) 0.431(10) 0.024 Uiso 1 d . . .
C18 C 0.1772(5) 0.0986(7) 0.3913(11) 0.030(3) Uani 1 d U . .
H18A H 0.1803 0.1536 0.4155 0.036 Uiso 1 calc R . .
H18B H 0.1554 0.0735 0.4383 0.036 Uiso 1 calc R . .
C19 C 0.1426(5) 0.0912(8) 0.2326(11) 0.025(3) Uani 1 d U . .
C20 C 0.1198(5) 0.0219(8) 0.1792(13) 0.032(3) Uani 1 d U . .
H20 H 0.1263 -0.0224 0.2343 0.039 Uiso 1 calc R . .
C21 C 0.0864(6) 0.0181(9) 0.0406(14) 0.045(4) Uani 1 d U . .
H21 H 0.0693 -0.0292 0.0034 0.054 Uiso 1 calc R . .
C22 C 0.0773(6) 0.0845(9) -0.0476(13) 0.045(4) Uani 1 d . . .
H22 H 0.0549 0.0813 -0.1410 0.054 Uiso 1 calc R . .
C23 C 0.1036(5) 0.1549(8) 0.0134(10) 0.023(3) Uani 1 d . . .
C24 C 0.1373(5) 0.1590(7) 0.1530(11) 0.022(3) Uani 1 d U . .
H24 H 0.1559 0.2051 0.1925 0.026 Uiso 1 calc R . .
C25 C 0.0962(6) 0.2265(8) -0.0756(12) 0.035(4) Uani 1 d . . .
H25A H 0.0638 0.2184 -0.1614 0.042 Uiso 1 calc R . .
H25B H 0.0875 0.2709 -0.0297 0.042 Uiso 1 calc R . .
N26 N 0.1470(4) 0.2449(6) -0.1057(9) 0.021(2) Uani 1 d . . .
H261 H 0.152(5) 0.204(6) -0.171(11) 0.025 Uiso 1 d . . .
H262 H 0.174(5) 0.257(6) -0.023(11) 0.025 Uiso 1 d . . .
C27 C 0.1396(5) 0.3199(7) -0.1927(10) 0.022(3) Uani 1 d . . .
H27A H 0.1279 0.3629 -0.1494 0.026 Uiso 1 calc R . .
H27B H 0.1757 0.3336 -0.1991 0.026 Uiso 1 calc R . .
C28 C 0.0945(5) 0.3054(7) -0.3347(11) 0.026(3) Uani 1 d . . .
C29 C 0.0996(7) 0.2614(8) -0.4408(13) 0.044(4) Uani 1 d . . .
H29 H 0.1321 0.2333 -0.4341 0.052 Uiso 1 calc R . .
C30 C 0.0487(8) 0.2653(10) -0.5596(14) 0.055(5) Uani 1 d . . .
H30 H 0.0412 0.2403 -0.6430 0.065 Uiso 1 calc R . .
C31 C 0.0124(7) 0.3136(11) -0.5266(16) 0.066(6) Uani 1 d . . .
H31 H -0.0246 0.3266 -0.5859 0.080 Uiso 1 calc R . .
C32 C 0.0387(6) 0.3407(9) -0.3915(14) 0.042(4) Uani 1 d . . .
H32 H 0.0230 0.3749 -0.3469 0.051 Uiso 1 calc R . .
P1 P 0.24387(15) 0.64300(19) -0.2975(3) 0.0256(8) Uani 1 d . . .
F11 F 0.3166(3) 0.6415(5) -0.2382(7) 0.045(2) Uani 1 d . . .
F12 F 0.2447(3) 0.7315(4) -0.3683(6) 0.0293(18) Uani 1 d . . .
F13 F 0.1724(3) 0.6465(4) -0.3597(7) 0.040(2) Uani 1 d . . .
F14 F 0.2420(3) 0.5977(4) -0.4402(7) 0.042(2) Uani 1 d . . .
F15 F 0.2467(3) 0.6864(4) -0.1524(6) 0.040(2) Uani 1 d . . .
F16 F 0.2439(3) 0.5537(4) -0.2252(6) 0.0278(17) Uani 1 d . . .

loop_
_atom_site_aniso_label
_atom_site_aniso_U_11
_atom_site_aniso_U_22
_atom_site_aniso_U_33
_atom_site_aniso_U_23
_atom_site_aniso_U_13
_atom_site_aniso_U_12
Fe 0.0080(9) 0.0266(11) 0.0142(8) 0.0043(8) -0.0002(6) -0.0004(9)
C11 0.018(7) 0.025(8) 0.024(6) 0.002(5) 0.001(5) -0.004(6)
C12 0.031(9) 0.009(7) 0.039(8) 0.007(5) 0.018(6) -0.003(6)
C13 0.023(9) 0.054(10) 0.035(8) 0.007(7) 0.013(6) 0.000(7)
C14 0.023(8) 0.050(10) 0.032(8) 0.018(7) 0.005(6) 0.004(7)
C15 0.008(7) 0.028(8) 0.069(10) 0.011(7) 0.014(7) 0.011(6)
C16 0.021(3) 0.022(3) 0.022(3) 0.0001(10) 0.0080(14) 0.0001(10)
N17 0.019(2) 0.019(2) 0.020(2) 0.0003(10) 0.0072(13) 0.0000(10)
C18 0.029(3) 0.030(3) 0.030(3) 0.0001(10) 0.0116(15) 0.0003(10)
C19 0.021(8) 0.035(7) 0.022(6) 0.007(4) 0.013(5) 0.007(6)
C20 0.019(8) 0.026(6) 0.045(7) 0.010(6) 0.005(6) 0.012(6)
C21 0.033(9) 0.051(10) 0.045(7) -0.005(7) 0.007(7) -0.016(8)
C22 0.047(11) 0.049(10) 0.028(8) -0.009(7) 0.003(7) -0.011(8)
C23 0.009(6) 0.048(9) 0.010(6) -0.001(5) 0.003(5) 0.006(6)
C24 0.010(6) 0.025(6) 0.031(7) 0.002(5) 0.009(5) -0.004(5)
C25 0.031(9) 0.055(10) 0.025(7) 0.013(6) 0.018(6) 0.001(7)
N26 0.016(6) 0.040(7) 0.005(5) 0.006(4) 0.001(4) -0.001(5)
C27 0.020(7) 0.029(8) 0.019(6) -0.006(5) 0.010(5) 0.003(6)
C28 0.013(7) 0.037(9) 0.021(6) 0.010(6) -0.003(5) -0.013(6)
C29 0.047(11) 0.041(9) 0.037(8) 0.009(7) 0.008(7) 0.007(8)
C30 0.071(14) 0.052(11) 0.031(9) -0.007(7) 0.007(9) -0.014(10)
C31 0.036(11) 0.078(14) 0.051(10) 0.039(9) -0.021(8) -0.025(10)
C32 0.015(8) 0.057(11) 0.049(9) 0.027(7) 0.006(7) 0.006(7)
P1 0.030(2) 0.019(2) 0.0284(18) -0.0042(14) 0.0112(15) -0.0086(16)
F11 0.018(4) 0.044(5) 0.059(5) 0.014(4) -0.002(4) -0.006(4)
F12 0.026(4) 0.031(5) 0.029(4) 0.003(3) 0.008(3) -0.003(3)
F13 0.032(5) 0.043(5) 0.045(4) 0.002(4) 0.015(4) -0.016(4)
F14 0.063(6) 0.039(5) 0.030(4) -0.010(3) 0.027(4) 0.003(4)
F15 0.066(6) 0.036(5) 0.015(4) -0.009(3) 0.010(3) -0.008(4)
F16 0.036(5) 0.016(4) 0.028(4) 0.001(3) 0.008(3) -0.007(3)

loop_
_atom_type_symbol
_atom_type_description
_atom_type_scat_dispersion_real
_atom_type_scat_dispersion_imag
_atom_type_scat_source
C C 0.0033 0.0016 'International Tables Vol C Tables 4.2.6.8 and 6.1.1.4'
H H 0.0000 0.0000 'International Tables Vol C Tables 4.2.6.8 and 6.1.1.4'
N N 0.0061 0.0033 'International Tables Vol C Tables 4.2.6.8 and 6.1.1.4'
Fe Fe 0.3463 0.8444 'International Tables Vol C Tables 4.2.6.8 and 6.1.1.4'
P P 0.1023 0.0942 'International Tables Vol C Tables 4.2.6.8 and 6.1.1.4'
F F 0.0171 0.0103 'International Tables Vol C Tables 4.2.6.8 and 6.1.1.4'

loop_
_geom_angle_atom_site_label_1
_geom_angle_atom_site_label_2
_geom_angle_atom_site_label_3
_geom_angle
_geom_angle_site_symmetry_1
_geom_angle_site_symmetry_3
_geom_angle_publ_flag
C29 Fe C32 68.2(6) . . ?
C29 Fe C13 113.8(6) . 7 ?
C32 Fe C13 175.5(5) . 7 ?
C29 Fe C12 108.4(6) . 7 ?
C32 Fe C12 143.3(5) . 7 ?
C13 Fe C12 40.7(5) 7 7 ?
C29 Fe C28 40.3(5) . . ?
C32 Fe C28 41.6(5) . . ?
C13 Fe C28 142.5(5) 7 . ?
C12 Fe C28 111.4(5) 7 . ?
C29 Fe C31 66.6(7) . . ?
C32 Fe C31 40.4(6) . . ?
C13 Fe C31 135.9(6) 7 . ?
C12 Fe C31 173.3(7) 7 . ?
C28 Fe C31 68.0(5) . . ?
C29 Fe C14 143.8(6) . 7 ?
C32 Fe C14 136.5(5) . 7 ?
C13 Fe C14 39.7(5) 7 7 ?
C12 Fe C14 68.2(5) 7 7 ?
C28 Fe C14 175.8(6) . 7 ?
C31 Fe C14 112.8(6) . 7 ?
C29 Fe C15 173.8(6) . 7 ?
C32 Fe C15 111.9(6) . 7 ?
C13 Fe C15 66.6(5) 7 7 ?
C12 Fe C15 67.5(5) 7 7 ?
C28 Fe C15 135.7(6) . 7 ?
C31 Fe C15 117.8(7) . 7 ?
C14 Fe C15 40.2(5) 7 7 ?
C29 Fe C30 40.5(6) . . ?
C32 Fe C30 68.0(7) . . ?
C13 Fe C30 110.6(6) 7 . ?
C12 Fe C30 134.2(7) 7 . ?
C28 Fe C30 68.5(5) . . ?
C31 Fe C30 39.1(7) . . ?
C14 Fe C30 114.9(6) 7 . ?
C15 Fe C30 145.7(6) 7 . ?
C29 Fe C11 134.5(5) . 7 ?
C32 Fe C11 113.8(6) . 7 ?
C13 Fe C11 68.0(5) 7 7 ?
C12 Fe C11 41.3(5) 7 7 ?
C28 Fe C11 109.0(5) . 7 ?
C31 Fe C11 145.5(7) . 7 ?
C14 Fe C11 67.8(5) 7 7 ?
C15 Fe C11 39.4(5) 7 7 ?
C30 Fe C11 174.4(6) . 7 ?
C15 C11 C12 105.8(11) . . ?
C15 C11 Fe 69.1(7) . 7 ?
C12 C11 Fe 67.5(7) . 7 ?
C15 C11 H11 127.1 . . ?
C12 C11 H11 127.1 . . ?
Fe C11 H11 127.8 7 . ?
C13 C12 C11 106.9(11) . . ?
C13 C12 C16 127.6(11) . . ?
C11 C12 C16 125.4(11) . . ?
C13 C12 Fe 69.6(7) . 7 ?
C11 C12 Fe 71.2(7) . 7 ?
C16 C12 Fe 127.8(8) . 7 ?
C14 C13 C12 109.5(12) . . ?
C14 C13 Fe 70.5(7) . 7 ?
C12 C13 Fe 69.6(7) . 7 ?
C14 C13 H13 125.2 . . ?
C12 C13 H13 125.2 . . ?
Fe C13 H13 126.2 7 . ?
C13 C14 C15 107.1(11) . . ?
C13 C14 Fe 69.8(7) . 7 ?
C15 C14 Fe 70.3(7) . 7 ?
C13 C14 H14 126.4 . . ?
C15 C14 H14 126.4 . . ?
Fe C14 H14 125.0 7 . ?
C11 C15 C14 110.6(12) . . ?
C11 C15 Fe 71.5(7) . 7 ?
C14 C15 Fe 69.5(7) . 7 ?
C11 C15 H15 124.7 . . ?
C14 C15 H15 124.7 . . ?
Fe C15 H15 125.8 7 . ?
N17 C16 C12 108.4(9) . . ?
N17 C16 H16A 110.0 . . ?
C12 C16 H16A 110.0 . . ?
N17 C16 H16B 110.0 . . ?
C12 C16 H16B 110.0 . . ?
H16A C16 H16B 108.4 . . ?
C16 N17 C18 113.6(9) . . ?
C16 N17 H17 110(7) . . ?
C18 N17 H17 117(7) . . ?
N17 C18 C19 115.5(9) . . ?
N17 C18 H18A 108.4 . . ?
C19 C18 H18A 108.4 . . ?
N17 C18 H18B 108.4 . . ?
C19 C18 H18B 108.4 . . ?
H18A C18 H18B 107.5 . . ?
C20 C19 C24 123.4(11) . . ?
C20 C19 C18 119.5(11) . . ?
C24 C19 C18 117.1(11) . . ?
C19 C20 C21 118.3(12) . . ?
C19 C20 H20 120.8 . . ?
C21 C20 H20 120.8 . . ?
C20 C21 C22 122.1(13) . . ?
C20 C21 H21 118.9 . . ?
C22 C21 H21 118.9 . . ?
C23 C22 C21 116.9(11) . . ?
C23 C22 H22 121.5 . . ?
C21 C22 H22 121.5 . . ?
C24 C23 C22 121.1(12) . . ?
C24 C23 C25 119.8(11) . . ?
C22 C23 C25 119.1(10) . . ?
C23 C24 C19 118.0(11) . . ?
C23 C24 H24 121.0 . . ?
C19 C24 H24 121.0 . . ?
N26 C25 C23 113.4(10) . . ?
N26 C25 H25A 108.9 . . ?
C23 C25 H25A 108.9 . . ?
N26 C25 H25B 108.9 . . ?
C23 C25 H25B 108.9 . . ?
H25A C25 H25B 107.7 . . ?
C25 N26 C27 112.9(9) . . ?
C25 N26 H261 110(6) . . ?
C27 N26 H261 101(6) . . ?
C25 N26 H262 104(7) . . ?
C27 N26 H262 105(7) . . ?
H261 N26 H262 125(10) . . ?
C28 C27 N26 109.0(9) . . ?
C28 C27 H27A 109.9 . . ?
N26 C27 H27A 109.9 . . ?
C28 C27 H27B 109.9 . . ?
N26 C27 H27B 109.9 . . ?
H27A C27 H27B 108.3 . . ?
C29 C28 C32 105.7(11) . . ?
C29 C28 C27 128.1(12) . . ?
C32 C28 C27 126.1(12) . . ?
C29 C28 Fe 68.9(7) . . ?
C32 C28 Fe 68.5(7) . . ?
C27 C28 Fe 123.1(8) . . ?
C28 C29 C30 110.7(14) . . ?
C28 C29 Fe 70.8(8) . . ?
C30 C29 Fe 71.9(9) . . ?
C28 C29 H29 124.6 . . ?
C30 C29 H29 124.6 . . ?
Fe C29 H29 124.3 . . ?
C31 C30 C29 105.8(14) . . ?
C31 C30 Fe 69.4(10) . . ?
C29 C30 Fe 67.6(9) . . ?
C31 C30 H30 127.1 . . ?
C29 C30 H30 127.1 . . ?
Fe C30 H30 127.4 . . ?
C30 C31 C32 110.8(14) . . ?
C30 C31 Fe 71.5(10) . . ?
C32 C31 Fe 68.9(8) . . ?
C30 C31 H31 124.6 . . ?
C32 C31 H31 124.6 . . ?
Fe C31 H31 126.6 . . ?
C31 C32 C28 107.0(14) . . ?
C31 C32 Fe 70.8(9) . . ?
C28 C32 Fe 69.9(7) . . ?
C31 C32 H32 126.5 . . ?
C28 C32 H32 126.5 . . ?
Fe C32 H32 124.4 . . ?
F13 P1 F14 90.6(4) . . ?
F13 P1 F15 90.2(4) . . ?
F14 P1 F15 178.5(4) . . ?
F13 P1 F12 89.3(4) . . ?
F14 P1 F12 91.1(4) . . ?
F15 P1 F12 90.2(4) . . ?
F13 P1 F11 178.1(4) . . ?
F14 P1 F11 88.7(4) . . ?
F15 P1 F11 90.6(4) . . ?
F12 P1 F11 89.0(4) . . ?
F13 P1 F16 91.3(4) . . ?
F14 P1 F16 89.0(4) . . ?
F15 P1 F16 89.8(4) . . ?
F12 P1 F16 179.3(4) . . ?
F11 P1 F16 90.4(4) . . ?

loop_
_geom_bond_atom_site_label_1
_geom_bond_atom_site_label_2
_geom_bond_distance
_geom_bond_site_symmetry_2
_geom_bond_publ_flag
Fe C29 2.010(14) . ?
Fe C32 2.015(14) . ?
Fe C13 2.032(13) 7 ?
Fe C12 2.032(12) 7 ?
Fe C28 2.034(11) . ?
Fe C31 2.040(16) . ?
Fe C14 2.040(12) 7 ?
Fe C15 2.050(13) 7 ?
Fe C30 2.066(16) . ?
Fe C11 2.082(12) 7 ?
C11 C15 1.393(16) . ?
C11 C12 1.451(17) . ?
C11 Fe 2.082(12) 7 ?
C11 H11 0.9300 . ?
C12 C13 1.415(17) . ?
C12 C16 1.520(16) . ?
C12 Fe 2.032(12) 7 ?
C13 C14 1.382(17) . ?
C13 Fe 2.032(13) 7 ?
C13 H13 0.9300 . ?
C14 C15 1.405(18) . ?
C14 Fe 2.040(12) 7 ?
C14 H14 0.9300 . ?
C15 Fe 2.050(13) 7 ?
C15 H15 0.9300 . ?
C16 N17 1.500(14) . ?
C16 H16A 0.9700 . ?
C16 H16B 0.9700 . ?
N17 C18 1.517(15) . ?
N17 H17 0.92(11) . ?
C18 C19 1.567(16) . ?
C18 H18A 0.9700 . ?
C18 H18B 0.9700 . ?
C19 C20 1.343(17) . ?
C19 C24 1.408(16) . ?
C20 C21 1.380(17) . ?
C20 H20 0.9300 . ?
C21 C22 1.430(18) . ?
C21 H21 0.9300 . ?
C22 C23 1.407(17) . ?
C22 H22 0.9300 . ?
C23 C24 1.390(14) . ?
C23 C25 1.509(16) . ?
C24 H24 0.9300 . ?
C25 N26 1.468(15) . ?
C25 H25A 0.9700 . ?
C25 H25B 0.9700 . ?
N26 C27 1.545(14) . ?
N26 H261 1.01(11) . ?
N26 H262 0.90(11) . ?
C27 C28 1.514(15) . ?
C27 H27A 0.9700 . ?
C27 H27B 0.9700 . ?
C28 C29 1.394(18) . ?
C28 C32 1.436(17) . ?
C29 C30 1.411(19) . ?
C29 H29 0.9300 . ?
C30 C31 1.37(2) . ?
C30 H30 0.9300 . ?
C31 C32 1.40(2) . ?
C31 H31 0.9300 . ?
C32 H32 0.9300 . ?
P1 F13 1.668(8) . ?
P1 F14 1.676(7) . ?
P1 F15 1.677(7) . ?
P1 F12 1.691(7) . ?
P1 F11 1.699(8) . ?
P1 F16 1.706(7) . ?
